data_7133965
loop_
_publ_author_name
'Meng, Yanheng'
'Wang, Shiqing'
'Lv, Xiaoli'
'Huang, Xianfeng'
'Zhang, Weibin'
'Wu, Xiaojun'
'Schipper, Desmond'
'Yang, Xiaoping'

_publ_section_title
;
 Rapid and sensitive detection of vanillylmandelic acid based on a
 luminescent fourteen-metal Tb(III) planar nanocluster.
;
_journal_issue 96
_journal_name_full 'Chemical communications (Cambridge, England)'
_journal_page_first 14240
_journal_page_last 14243
_journal_paper_doi 10.1039/d4cc03667k
_journal_volume 60
_journal_year 2024
_chemical_formula_moiety 'C114 H146 N4 O82 Tb14, 4(H2 O)'
_chemical_formula_sum 'C114 H154 N4 O86 Tb14'
_chemical_formula_weight 5181.28
_chemical_name_systematic cluster-1
_chemical_properties_physical Heat-sensitive
_space_group_crystal_system monoclinic
_space_group_IT_number 15
_space_group_name_Hall '-C 2yc'
_space_group_name_H-M_alt 'C 1 2/c 1'
_atom_sites_solution_hydrogens mixed
_atom_sites_solution_primary iterative
_audit_creation_date 2024-10-09
_audit_creation_method
;
Olex2 1.5
(compiled 2021.10.07 svn.r9718050b for OlexSys, GUI svn.r6427)
;
_audit_update_record
;
2024-10-11 deposited with the CCDC.	2024-10-29 downloaded from the CCDC.
;
_cell_angle_alpha 90
_cell_angle_beta 91.3630(10)
_cell_angle_gamma 90
_cell_formula_units_Z 4
_cell_length_a 33.4177(5)
_cell_length_b 14.6058(3)
_cell_length_c 43.1667(6)
_cell_measurement_reflns_used 83879
_cell_measurement_temperature 190.00
_cell_measurement_theta_max 30.0981
_cell_measurement_theta_min 1.2376
_cell_volume 21063.4(6)
_computing_data_collection 'SMART (Bruker, 2000)'
_computing_molecular_graphics 'Olex2 1.5 (Dolomanov et al., 2009)'
_computing_publication_material 'Olex2 1.5 (Dolomanov et al., 2009)'
_computing_structure_refinement 'XL  (Sheldrick, 2008)'
_computing_structure_solution 'olex2.solve 1.5 (Bourhis et al., 2015)'
_diffrn_ambient_temperature 190.00
_diffrn_measured_fraction_theta_full 0.995
_diffrn_measured_fraction_theta_max 0.995
_diffrn_measurement_device_type 'Mercury2 (2x2 bin mode)'
_diffrn_measurement_method dtprofit.ref
_diffrn_radiation_type MoK\a
_diffrn_radiation_wavelength 0.71073
_diffrn_reflns_av_R_equivalents 0.0931
_diffrn_reflns_av_unetI/netI 0.0667
_diffrn_reflns_Laue_measured_fraction_full 0.995
_diffrn_reflns_Laue_measured_fraction_max 0.995
_diffrn_reflns_limit_h_max 39
_diffrn_reflns_limit_h_min -38
_diffrn_reflns_limit_k_max 16
_diffrn_reflns_limit_k_min -17
_diffrn_reflns_limit_l_max 42
_diffrn_reflns_limit_l_min -51
_diffrn_reflns_number 86704
_diffrn_reflns_point_group_measured_fraction_full 0.995
_diffrn_reflns_point_group_measured_fraction_max 0.995
_diffrn_reflns_theta_full 25.000
_diffrn_reflns_theta_max 25.000
_diffrn_reflns_theta_min 1.798
_diffrn_source 'fine-focus sealed tube'
_exptl_absorpt_coefficient_mu 4.707
_exptl_absorpt_correction_T_max 1.0000
_exptl_absorpt_correction_T_min 0.8091
_exptl_absorpt_correction_type multi-scan
_exptl_absorpt_process_details 'DENZO and Scalepack (Otwinoski and Minor, 1997)'
_exptl_crystal_colour Yellow
_exptl_crystal_density_diffrn 1.634
_exptl_crystal_density_method 'not measured'
_exptl_crystal_description Block
_exptl_crystal_F_000 9856
_exptl_crystal_preparation Luminescent
_exptl_crystal_recrystallization_method 'Vapour deposition'
_exptl_crystal_size_max 0.20
_exptl_crystal_size_mid 0.13
_exptl_crystal_size_min 0.10
_refine_diff_density_max 1.267
_refine_diff_density_min -0.725
_refine_diff_density_rms 0.134
_refine_ls_extinction_method none
_refine_ls_goodness_of_fit_ref 1.037
_refine_ls_hydrogen_treatment constr
_refine_ls_matrix_type full
_refine_ls_number_parameters 946
_refine_ls_number_reflns 18485
_refine_ls_number_restraints 2
_refine_ls_restrained_S_all 1.037
_refine_ls_R_factor_all 0.0582
_refine_ls_R_factor_gt 0.0422
_refine_ls_shift/su_max 0.005
_refine_ls_shift/su_mean 0.000
_refine_ls_structure_factor_coef Fsqd
_refine_ls_weighting_details 'w=1/[\s^2^(Fo^2^)+(0.0532P)^2^+37.5237P] where P=(Fo^2^+2Fc^2^)/3'
_refine_ls_weighting_scheme calc
_refine_ls_wR_factor_gt 0.1084
_refine_ls_wR_factor_ref 0.1149
_reflns_Friedel_coverage 0.000
_reflns_number_gt 14036
_reflns_number_total 18485
_reflns_threshold_expression 'I > 2\s(I)'
_cod_data_source_file d4cc03667k2.cif
_cod_data_source_block d
_cod_depositor_comments
;
The following automatic conversions were performed:

data item '_exptl_absorpt_correction_type' value 'Multi-scan' was
changed to 'multi-scan' in accordance with the
/home/data/users/saulius/crontab/automatic-downloads/rss-feeds/RSC/lib/dictionaries/cif_core.dic
dictionary named 'cif_core.dic' version 2.4.2 last updated on
2011-04-26.

Automatic conversion script
Id: cif_fix_values 8170 2020-07-09 18:12:32Z antanas 

 Adding full bibliography for 7133965.cif.
;
_cod_database_code 7133965
_shelx_shelxl_version_number 2014/7
_shelx_space_group_comment
;
The symmetry employed for this shelxl refinement is uniquely defined
by the following loop, which should always be used as a source of
symmetry information in preference to the above space-group names.
They are only intended as comments.
;
_olex2_refinement_description
;
1. Fixed Uiso
 At 1.2 times of:
  All C(H) groups, All C(H,H) groups
 At 1.5 times of:
  All C(H,H,H) groups, All O(H) groups, All O(H,H) groups
2. Restrained distances
 C35-C34
 1.55 with sigma of 0.002
 H43A-H41B_$1
 2.1 with sigma of 0.002
3. Others
 Fixed Y: O42(-0.28065)
4.a Riding coordinates:
 C45(H45A,H45B,H45C), O42(H42D,H42E), O43(H43A,H43B)
4.b Rotating group:
 O41(H41A,H41B)
4.c Ternary CH refined with riding coordinates:
 O14(H14), C33(H33)
4.d Secondary CH2 refined with riding coordinates:
 C31(H31A,H31B), C32(H32A,H32B), C34(H34A,H34B)
4.e Me refined with riding coordinates:
 C1(H1A,H1B,H1C), C3(H3A,H3B,H3C), C5(H5A,H5B,H5C), C7(H7A,H7B,H7C), C9(H9A,
 H9B,H9C), C11(H11A,H11B,H11C), C21(H21A,H21B,H21C), C22(H22A,H22B,H22C),
 C35(H35A,H35B,H35C), C42(H42A,H42B,H42C), C47(H47A,H47B,H47C), C48(H48A,H48B,
 H48C), C51(H51A,H51B,H51C), C52(H52A,H52B,H52C), C56(H56A,H56B,H56C), C57(H57A,
 H57B,H57C)
4.f Aromatic/amide H refined with riding coordinates:
 C14(H14A), C18(H18), C17(H17), C16(H16), C26(H26), C25(H25), C24(H24),
 C30(H30), C36(H36), C39(H39), C38(H38), C40(H40)
4.g Fitted hexagon refined as free rotating group:
 C15(C20,C19,C18,C17,C16), C28(C27,C26,C25,C24,C29), C39(C38,C37,C43,C41,C40)
;
_smtbx_masks_void_probe_radius 1.2
_smtbx_masks_void_truncation_radius 1.2
_olex2_submission_special_instructions 'No special instructions were received'

loop_
_space_group_symop_operation_xyz
'x, y, z'
'-x, y, -z+1/2'
'x+1/2, y+1/2, z'
'-x+1/2, y+1/2, -z+1/2'
'-x, -y, -z'
'x, -y, z-1/2'
'-x+1/2, -y+1/2, -z'
'x+1/2, -y+1/2, z-1/2'

loop_
_atom_site_label
_atom_site_type_symbol
_atom_site_fract_x
_atom_site_fract_y
_atom_site_fract_z
_atom_site_U_iso_or_equiv
_atom_site_adp_type
_atom_site_occupancy
_atom_site_site_symmetry_order
_atom_site_calc_flag
_atom_site_refinement_flags_posn
_atom_site_refinement_flags_adp
_atom_site_refinement_flags_occupancy
_atom_site_disorder_assembly
_atom_site_disorder_group
Tb1 Tb 0.37503(2) -0.02424(3) 0.44558(2) 0.05152(11) Uani 1 1 d . . . . .
Tb2 Tb 0.37488(2) 0.11240(3) 0.52872(2) 0.04667(10) Uani 1 1 d . . . . .
Tb3 Tb 0.28623(2) 0.29858(2) 0.53230(2) 0.04066(10) Uani 1 1 d . . . . .
Tb4 Tb 0.31377(2) 0.12769(2) 0.60032(2) 0.04679(10) Uani 1 1 d . . . . .
Tb5 Tb 0.24547(2) 0.51013(2) 0.57535(2) 0.04499(10) Uani 1 1 d . . . . .
Tb6 Tb 0.30832(2) 0.25636(3) 0.67679(2) 0.04919(11) Uani 1 1 d . . . . .
Tb7 Tb 0.27261(2) 0.51495(3) 0.66835(2) 0.05118(11) Uani 1 1 d . . . . .
O1 O 0.3923(2) -0.1705(5) 0.42128(16) 0.103(2) Uani 1 1 d . . . . .
O2 O 0.39346(18) -0.0509(6) 0.39132(12) 0.092(2) Uani 1 1 d . . . . .
O3 O 0.31093(14) -0.1033(3) 0.44576(11) 0.0560(12) Uani 1 1 d . . . . .
O4 O 0.25205(15) -0.1625(3) 0.45102(12) 0.0651(14) Uani 1 1 d . . . . .
O5 O 0.44725(14) 0.0081(4) 0.44743(13) 0.0738(17) Uani 1 1 d . . . . .
O6 O 0.41533(12) 0.0815(3) 0.48307(9) 0.0506(12) Uani 1 1 d . . . . .
O7 O 0.38845(14) -0.1201(3) 0.48866(11) 0.0596(13) Uani 1 1 d . . . . .
O8 O 0.39080(14) -0.0431(4) 0.53254(10) 0.0576(13) Uani 1 1 d . . . . .
O9 O 0.33486(11) 0.0548(3) 0.48211(8) 0.0402(10) Uani 1 1 d . . . . .
O10 O 0.27871(12) 0.1216(3) 0.46401(9) 0.0425(11) Uani 1 1 d . . . . .
O11 O 0.31755(11) 0.1869(3) 0.50098(9) 0.0388(10) Uani 1 1 d . . . . .
O12 O 0.31306(12) 0.0485(3) 0.54858(9) 0.0452(11) Uani 1 1 d . . . . .
O13 O 0.27912(16) -0.0193(3) 0.58461(12) 0.0655(14) Uani 1 1 d . . . . .
O14 O 0.33852(11) 0.2266(3) 0.56101(8) 0.0387(10) Uani 1 1 d . . . . .
H14 H 0.3575 0.2730 0.5701 0.058 Uiso 1 1 calc R U . . .
O15 O 0.44466(14) 0.1201(4) 0.54934(11) 0.0643(14) Uani 1 1 d . . . . .
O16 O 0.37895(13) 0.0830(3) 0.58445(9) 0.0528(12) Uani 1 1 d . . . . .
O17 O 0.34733(16) -0.0167(4) 0.62748(11) 0.0662(14) Uani 1 1 d . . . . .
O18 O 0.24611(12) 0.3227(3) 0.43105(8) 0.0423(10) Uani 1 1 d . . . . .
O19 O 0.26492(11) 0.3255(3) 0.47967(8) 0.0380(10) Uani 1 1 d . . . . .
O20 O 0.28362(12) 0.2767(3) 0.62322(9) 0.0398(10) Uani 1 1 d . . . . .
O21 O 0.28005(14) 0.1044(3) 0.64674(10) 0.0585(13) Uani 1 1 d . . . . .
O22 O 0.24366(15) 0.1748(4) 0.68028(11) 0.0651(14) Uani 1 1 d . . . . .
O23 O 0.34390(13) 0.3997(3) 0.52179(10) 0.0531(12) Uani 1 1 d . . . . .
O24 O 0.28911(13) 0.4745(3) 0.53065(9) 0.0442(11) Uani 1 1 d . . . . .
O25 O 0.27915(12) 0.3640(3) 0.58120(8) 0.0439(11) Uani 1 1 d . . . . .
O26 O 0.25988(12) 0.4200(3) 0.62442(8) 0.0423(11) Uani 1 1 d . . . . .
O27 O 0.26495(13) 0.3708(3) 0.69400(9) 0.0503(12) Uani 1 1 d . . . . .
O28 O 0.20000(14) 0.4562(3) 0.67758(10) 0.0562(12) Uani 1 1 d . . . . .
O29 O 0.25700(17) 0.5537(4) 0.72183(11) 0.0652(14) Uani 1 1 d . . . . .
O30 O 0.31921(16) 0.5601(4) 0.70902(11) 0.0740(16) Uani 1 1 d . . . . .
O31 O 0.23235(14) 0.5960(3) 0.62108(10) 0.0570(13) Uani 1 1 d . . . . .
O32 O 0.23918(17) 0.6656(4) 0.66541(11) 0.0713(15) Uani 1 1 d . . . . .
O33 O 0.30922(13) 0.5641(3) 0.59008(10) 0.0537(12) Uani 1 1 d . . . . .
O34 O 0.31819(14) 0.6062(3) 0.63920(10) 0.0568(13) Uani 1 1 d . . . . .
O35 O 0.33100(13) 0.4136(3) 0.66224(10) 0.0525(12) Uani 1 1 d . . . . .
O36 O 0.36924(15) 0.3354(4) 0.69484(11) 0.0676(15) Uani 1 1 d . . . . .
O37 O 0.35373(12) 0.2076(3) 0.63760(9) 0.0451(11) Uani 1 1 d . . . . .
O38 O 0.40067(14) 0.3031(4) 0.60120(11) 0.0734(16) Uani 1 1 d . . . . .
O39 O 0.18070(12) 0.4490(3) 0.58821(9) 0.0454(11) Uani 1 1 d . . . . .
O40 O 0.12767(15) 0.3682(4) 0.57763(11) 0.0649(14) Uani 1 1 d . . . . .
O41 O 0.40093(14) 0.2642(3) 0.51231(11) 0.0663(14) Uani 1 1 d . . . . .
H41A H 0.4277 0.2619 0.5082 0.099 Uiso 1 1 d R U . . .
H41B H 0.3904 0.2828 0.4935 0.099 Uiso 1 1 d R U . . .
N1 N 0.30225(19) 0.2460(4) 0.73612(12) 0.0578(16) Uani 1 1 d . . . . .
N2 N 0.34894(18) 0.1211(4) 0.69590(12) 0.0574(16) Uani 1 1 d . . . . .
C1 C 0.4103(4) -0.1951(10) 0.3686(2) 0.154(6) Uani 1 1 d . . . . .
H1A H 0.4132 -0.1561 0.3504 0.230 Uiso 1 1 calc R U . . .
H1B H 0.4359 -0.2250 0.3736 0.230 Uiso 1 1 calc R U . . .
H1C H 0.3898 -0.2418 0.3643 0.230 Uiso 1 1 calc R U . . .
C2 C 0.3974(3) -0.1353(10) 0.3967(3) 0.091(4) Uani 1 1 d . . . . .
C3 C 0.4850(2) 0.1126(7) 0.4792(2) 0.090(3) Uani 1 1 d . . . . .
H3A H 0.4793 0.1533 0.4966 0.135 Uiso 1 1 calc R U . . .
H3B H 0.5053 0.0677 0.4856 0.135 Uiso 1 1 calc R U . . .
H3C H 0.4948 0.1488 0.4618 0.135 Uiso 1 1 calc R U . . .
C4 C 0.4468(2) 0.0629(6) 0.46905(17) 0.061(2) Uani 1 1 d . . . . .
C5 C 0.3080(2) -0.2532(5) 0.4687(2) 0.074(2) Uani 1 1 d . . . . .
H5A H 0.3372 -0.2457 0.4698 0.111 Uiso 1 1 calc R U . . .
H5B H 0.2980 -0.2624 0.4896 0.111 Uiso 1 1 calc R U . . .
H5C H 0.3012 -0.3065 0.4558 0.111 Uiso 1 1 calc R U . . .
C6 C 0.2893(2) -0.1691(5) 0.45477(15) 0.0528(18) Uani 1 1 d . . . . .
C7 C 0.4067(3) -0.1988(6) 0.53428(19) 0.079(3) Uani 1 1 d . . . . .
H7A H 0.4086 -0.2493 0.5194 0.119 Uiso 1 1 calc R U . . .
H7B H 0.4327 -0.1895 0.5447 0.119 Uiso 1 1 calc R U . . .
H7C H 0.3866 -0.2136 0.5497 0.119 Uiso 1 1 calc R U . . .
C8 C 0.39475(18) -0.1140(5) 0.51762(16) 0.0486(18) Uani 1 1 d . . . . .
C9 C 0.2879(3) -0.0970(7) 0.5369(2) 0.101(3) Uani 1 1 d . . . . .
H9A H 0.3017 -0.0844 0.5175 0.152 Uiso 1 1 calc R U . . .
H9B H 0.2988 -0.1529 0.5463 0.152 Uiso 1 1 calc R U . . .
H9C H 0.2592 -0.1051 0.5324 0.152 Uiso 1 1 calc R U . . .
C10 C 0.2938(2) -0.0202(6) 0.55819(17) 0.0556(19) Uani 1 1 d . . . . .
C11 C 0.3012(2) 0.4193(6) 0.44512(17) 0.074(2) Uani 1 1 d . . . . .
H11A H 0.3159 0.4351 0.4643 0.111 Uiso 1 1 calc R U . . .
H11B H 0.3196 0.3919 0.4304 0.111 Uiso 1 1 calc R U . . .
H11C H 0.2893 0.4748 0.4360 0.111 Uiso 1 1 calc R U . . .
C12 C 0.26874(18) 0.3525(5) 0.45216(14) 0.0404(16) Uani 1 1 d . . . . .
C13 C 0.3097(2) 0.1203(5) 0.48213(14) 0.0443(17) Uani 1 1 d . . . . .
C14 C 0.4620(2) 0.0740(6) 0.56899(19) 0.073(3) Uani 1 1 d . . . . .
H14A H 0.4904 0.0757 0.5693 0.087 Uiso 1 1 calc R U . . .
C15 C 0.44316(14) 0.0164(4) 0.59219(11) 0.070(2) Uani 1 1 d G . . . .
C20 C 0.40283(13) 0.0237(3) 0.59897(10) 0.056(2) Uani 1 1 d G . . . .
C19 C 0.38651(12) -0.0324(4) 0.62142(12) 0.068(2) Uani 1 1 d G . . . .
C18 C 0.41052(18) -0.0958(4) 0.63707(12) 0.092(3) Uani 1 1 d G . . . .
H18 H 0.3994 -0.1342 0.6524 0.111 Uiso 1 1 calc R U . . .
C17 C 0.45085(18) -0.1031(4) 0.63029(14) 0.113(4) Uani 1 1 d G . . . .
H17 H 0.4673 -0.1464 0.6410 0.135 Uiso 1 1 calc R U . . .
C16 C 0.46717(12) -0.0470(5) 0.60785(14) 0.105(4) Uani 1 1 d G . . . .
H16 H 0.4947 -0.0520 0.6032 0.126 Uiso 1 1 calc R U . . .
C21 C 0.3272(3) -0.0815(6) 0.6451(2) 0.086(3) Uani 1 1 d . . . . .
H21A H 0.2994 -0.0618 0.6477 0.130 Uiso 1 1 calc R U . . .
H21B H 0.3275 -0.1408 0.6345 0.130 Uiso 1 1 calc R U . . .
H21C H 0.3405 -0.0873 0.6655 0.130 Uiso 1 1 calc R U . . .
C22 C 0.4241(4) 0.3655(9) 0.5848(3) 0.144(5) Uani 1 1 d . . . . .
H22A H 0.4072 0.3983 0.5696 0.216 Uiso 1 1 calc R U . . .
H22B H 0.4364 0.4095 0.5993 0.216 Uiso 1 1 calc R U . . .
H22C H 0.4452 0.3323 0.5740 0.216 Uiso 1 1 calc R U . . .
C28 C 0.39323(10) 0.2014(4) 0.64295(11) 0.057(2) Uani 1 1 d G . . . .
C27 C 0.40935(15) 0.1460(4) 0.66628(11) 0.073(2) Uani 1 1 d G . . . .
C26 C 0.45062(16) 0.1391(5) 0.67035(13) 0.109(4) Uani 1 1 d G . . . .
H26 H 0.4616 0.1013 0.6863 0.131 Uiso 1 1 calc R U . . .
C25 C 0.47578(11) 0.1876(5) 0.65108(16) 0.137(5) Uani 1 1 d G . . . .
H25 H 0.5040 0.1828 0.6539 0.165 Uiso 1 1 calc R U . . .
C24 C 0.45966(14) 0.2429(5) 0.62774(14) 0.111(4) Uani 1 1 d G . . . .
H24 H 0.4769 0.2760 0.6146 0.133 Uiso 1 1 calc R U . . .
C29 C 0.41838(15) 0.2498(4) 0.62367(11) 0.067(2) Uani 1 1 d G . . . .
C30 C 0.3843(3) 0.0998(6) 0.68832(17) 0.075(3) Uani 1 1 d . . . . .
H30 H 0.3956 0.0474 0.6983 0.091 Uiso 1 1 calc R U . . .
C31 C 0.3300(3) 0.0655(6) 0.71933(16) 0.067(2) Uani 1 1 d . . . . .
H31A H 0.3410 0.0026 0.7187 0.081 Uiso 1 1 calc R U . . .
H31B H 0.3009 0.0620 0.7148 0.081 Uiso 1 1 calc R U . . .
C32 C 0.3372(2) 0.1062(6) 0.75166(17) 0.071(2) Uani 1 1 d . . . . .
H32A H 0.3161 0.0831 0.7654 0.085 Uiso 1 1 calc R U . . .
H32B H 0.3632 0.0832 0.7599 0.085 Uiso 1 1 calc R U . . .
C33 C 0.3376(3) 0.2086(6) 0.75350(16) 0.069(2) Uani 1 1 d . . . . .
H33 H 0.3617 0.2292 0.7421 0.082 Uiso 1 1 calc R U . . .
C34 C 0.3437(3) 0.2397(7) 0.7863(2) 0.105(3) Uani 1 1 d D . . . .
H34A H 0.3679 0.2093 0.7951 0.126 Uiso 1 1 calc R U . . .
H34B H 0.3206 0.2189 0.7985 0.126 Uiso 1 1 calc R U . . .
C35 C 0.3483(4) 0.3444(7) 0.7906(3) 0.150(5) Uani 1 1 d D . . . .
H35A H 0.3521 0.3585 0.8127 0.225 Uiso 1 1 calc R U . . .
H35B H 0.3716 0.3658 0.7793 0.225 Uiso 1 1 calc R U . . .
H35C H 0.3242 0.3753 0.7826 0.225 Uiso 1 1 calc R U . . .
C36 C 0.2706(3) 0.2633(5) 0.75106(15) 0.065(2) Uani 1 1 d . . . . .
H36 H 0.2708 0.2460 0.7723 0.078 Uiso 1 1 calc R U . . .
C39 C 0.16426(13) 0.3354(4) 0.74675(11) 0.077(2) Uani 1 1 d G . . . .
H39 H 0.1409 0.3275 0.7586 0.092 Uiso 1 1 calc R U . . .
C38 C 0.20012(16) 0.2950(3) 0.75632(9) 0.076(3) Uani 1 1 d G . . . .
H38 H 0.2013 0.2594 0.7747 0.091 Uiso 1 1 calc R U . . .
C37 C 0.23424(13) 0.3067(3) 0.73896(10) 0.0553(19) Uani 1 1 d G . . . .
C43 C 0.23250(11) 0.3588(3) 0.71202(9) 0.0482(17) Uani 1 1 d G . . . .
C41 C 0.19664(13) 0.3993(3) 0.70245(8) 0.0510(18) Uani 1 1 d G . . . .
C40 C 0.16252(11) 0.3876(4) 0.71982(11) 0.062(2) Uani 1 1 d G . . . .
H40 H 0.1380 0.4152 0.7133 0.074 Uiso 1 1 calc R U . . .
C42 C 0.1638(2) 0.4935(6) 0.66491(17) 0.066(2) Uani 1 1 d . . . . .
H42A H 0.1698 0.5331 0.6473 0.099 Uiso 1 1 calc R U . . .
H42B H 0.1461 0.4437 0.6579 0.099 Uiso 1 1 calc R U . . .
H42C H 0.1504 0.5295 0.6808 0.099 Uiso 1 1 calc R U . . .
C44 C 0.2928(3) 0.5596(5) 0.72937(16) 0.063(2) Uani 1 1 d . . . . .
C45 C 0.3046(3) 0.5613(8) 0.76297(17) 0.105(4) Uani 1 1 d . . . . .
H45A H 0.2816 0.5771 0.7749 0.157 Uiso 1 1 d R U . . .
H45B H 0.3253 0.6057 0.7666 0.157 Uiso 1 1 d R U . . .
H45C H 0.3141 0.5018 0.7690 0.157 Uiso 1 1 d R U . . .
C46 C 0.2292(2) 0.6684(6) 0.63770(19) 0.064(2) Uani 1 1 d . . . . .
C47 C 0.2153(4) 0.7539(6) 0.6229(2) 0.105(4) Uani 1 1 d . . . . .
H47A H 0.2088 0.7423 0.6010 0.158 Uiso 1 1 calc R U . . .
H47B H 0.1914 0.7760 0.6332 0.158 Uiso 1 1 calc R U . . .
H47C H 0.2364 0.8002 0.6246 0.158 Uiso 1 1 calc R U . . .
C48 C 0.3646(4) 0.6560(9) 0.6027(2) 0.137(5) Uani 1 1 d . . . . .
H48A H 0.3685 0.6498 0.5804 0.206 Uiso 1 1 calc R U . . .
H48B H 0.3618 0.7209 0.6080 0.206 Uiso 1 1 calc R U . . .
H48C H 0.3878 0.6303 0.6140 0.206 Uiso 1 1 calc R U . . .
C49 C 0.3274(2) 0.6051(5) 0.61160(17) 0.060(2) Uani 1 1 d . . . . .
C50 C 0.1608(2) 0.3756(5) 0.59138(14) 0.0497(18) Uani 1 1 d . . . . .
C51 C 0.1763(2) 0.2992(5) 0.61076(16) 0.062(2) Uani 1 1 d . . . . .
H51A H 0.2025 0.3161 0.6198 0.093 Uiso 1 1 calc R U . . .
H51B H 0.1576 0.2865 0.6274 0.093 Uiso 1 1 calc R U . . .
H51C H 0.1792 0.2444 0.5979 0.093 Uiso 1 1 calc R U . . .
C52 C 0.2120(3) 0.0572(7) 0.6504(2) 0.092(3) Uani 1 1 d . . . . .
H52A H 0.2201 0.0141 0.6344 0.138 Uiso 1 1 calc R U . . .
H52B H 0.2024 0.0231 0.6684 0.138 Uiso 1 1 calc R U . . .
H52C H 0.1904 0.0965 0.6422 0.138 Uiso 1 1 calc R U . . .
C53 C 0.2468(2) 0.1148(5) 0.66004(15) 0.056(2) Uani 1 1 d . . . . .
C54 C 0.27457(17) 0.3516(5) 0.61047(13) 0.0392(15) Uani 1 1 d . . . . .
C55 C 0.3636(2) 0.4035(6) 0.67806(18) 0.060(2) Uani 1 1 d . . . . .
C56 C 0.3964(3) 0.4730(7) 0.6743(3) 0.112(4) Uani 1 1 d . . . . .
H56A H 0.3870 0.5219 0.6604 0.168 Uiso 1 1 calc R U . . .
H56B H 0.4038 0.4990 0.6945 0.168 Uiso 1 1 calc R U . . .
H56C H 0.4198 0.4432 0.6654 0.168 Uiso 1 1 calc R U . . .
C57 C 0.3475(2) 0.5616(6) 0.52017(19) 0.073(2) Uani 1 1 d . . . . .
H57A H 0.3289 0.6126 0.5233 0.110 Uiso 1 1 calc R U . . .
H57B H 0.3699 0.5662 0.5352 0.110 Uiso 1 1 calc R U . . .
H57C H 0.3577 0.5643 0.4991 0.110 Uiso 1 1 calc R U . . .
C58 C 0.3263(2) 0.4738(5) 0.52460(13) 0.0443(17) Uani 1 1 d . . . . .
O42 O 0.3658(4) -0.2807 0.6838(3) 0.224(5) Uani 1 1 d . . . . .
H42D H 0.3899 -0.2638 0.6866 0.337 Uiso 1 1 d R U . . .
H42E H 0.3627 -0.3237 0.6967 0.337 Uiso 1 1 d R U . . .
O43 O 0.0898(3) 0.2142(6) 0.55198(18) 0.165(4) Uani 1 1 d . . . . .
H43A H 0.1016 0.1629 0.5510 0.248 Uiso 1 1 d DR U . . .
H43B H 0.0721 0.2066 0.5655 0.248 Uiso 1 1 d R U . . .

loop_
_atom_site_aniso_label
_atom_site_aniso_U_11
_atom_site_aniso_U_22
_atom_site_aniso_U_33
_atom_site_aniso_U_23
_atom_site_aniso_U_13
_atom_site_aniso_U_12
Tb1 0.05342(19) 0.0589(3) 0.04266(19) -0.00458(16) 0.00918(15) 0.01358(17)
Tb2 0.04763(18) 0.0562(3) 0.03645(18) -0.00121(15) 0.00604(14) 0.01229(16)
Tb3 0.04961(17) 0.0443(2) 0.02832(16) -0.00076(14) 0.00542(13) 0.00878(15)
Tb4 0.05701(19) 0.0517(3) 0.03193(17) 0.00358(15) 0.00748(14) 0.01111(16)
Tb5 0.05553(19) 0.0453(2) 0.03439(18) -0.00075(14) 0.00594(14) 0.00882(16)
Tb6 0.0603(2) 0.0575(3) 0.03003(17) 0.00369(15) 0.00626(14) 0.00531(17)
Tb7 0.0663(2) 0.0533(3) 0.03432(18) -0.00537(15) 0.01025(15) 0.00174(17)
O1 0.155(6) 0.091(5) 0.064(4) -0.015(4) 0.028(4) 0.035(4)
O2 0.095(4) 0.138(7) 0.042(3) -0.010(4) 0.014(3) 0.044(5)
O3 0.063(3) 0.046(3) 0.059(3) 0.008(3) 0.002(2) 0.002(3)
O4 0.061(3) 0.052(4) 0.083(4) 0.015(3) -0.001(3) 0.007(3)
O5 0.045(3) 0.105(5) 0.072(4) -0.030(3) 0.015(2) 0.007(3)
O6 0.047(2) 0.063(4) 0.043(2) -0.004(2) 0.008(2) 0.010(2)
O7 0.072(3) 0.049(3) 0.057(3) -0.004(2) 0.002(2) 0.013(3)
O8 0.079(3) 0.055(4) 0.039(3) -0.001(2) 0.004(2) 0.020(3)
O9 0.044(2) 0.046(3) 0.031(2) -0.006(2) 0.0034(17) 0.016(2)
O10 0.042(2) 0.054(3) 0.032(2) -0.007(2) 0.0013(19) 0.011(2)
O11 0.047(2) 0.038(3) 0.032(2) -0.004(2) 0.0027(18) 0.012(2)
O12 0.050(2) 0.046(3) 0.041(2) -0.002(2) 0.007(2) 0.001(2)
O13 0.085(4) 0.056(4) 0.056(3) 0.004(3) 0.022(3) -0.013(3)
O14 0.045(2) 0.043(3) 0.028(2) 0.0004(19) 0.0061(17) 0.004(2)
O15 0.052(3) 0.091(4) 0.050(3) 0.000(3) 0.002(2) 0.010(3)
O16 0.062(3) 0.060(3) 0.036(2) 0.000(2) 0.000(2) 0.018(2)
O17 0.087(4) 0.053(4) 0.059(3) 0.012(3) 0.016(3) 0.018(3)
O18 0.055(2) 0.051(3) 0.021(2) -0.0007(19) 0.0098(19) 0.001(2)
O19 0.053(2) 0.034(3) 0.028(2) 0.0025(18) 0.0050(18) 0.009(2)
O20 0.049(2) 0.042(3) 0.029(2) -0.001(2) 0.0025(18) 0.008(2)
O21 0.071(3) 0.061(4) 0.045(3) 0.013(2) 0.025(2) 0.006(3)
O22 0.075(3) 0.079(4) 0.042(3) -0.009(3) 0.021(2) -0.011(3)
O23 0.054(3) 0.046(3) 0.060(3) 0.008(2) 0.013(2) 0.009(2)
O24 0.061(3) 0.041(3) 0.031(2) -0.0032(19) 0.007(2) 0.010(2)
O25 0.063(3) 0.047(3) 0.022(2) 0.0037(19) 0.0065(18) 0.014(2)
O26 0.055(2) 0.047(3) 0.025(2) -0.006(2) 0.0064(18) 0.012(2)
O27 0.061(3) 0.059(3) 0.032(2) 0.005(2) 0.012(2) 0.001(2)
O28 0.065(3) 0.066(4) 0.038(3) 0.002(2) 0.008(2) 0.007(3)
O29 0.087(4) 0.066(4) 0.043(3) -0.017(3) 0.015(3) -0.006(3)
O30 0.085(4) 0.093(5) 0.044(3) -0.018(3) -0.001(3) -0.013(3)
O31 0.075(3) 0.050(3) 0.047(3) -0.016(2) 0.009(2) 0.008(3)
O32 0.113(4) 0.066(4) 0.035(3) -0.006(3) 0.001(3) 0.018(3)
O33 0.055(3) 0.061(4) 0.045(3) -0.008(2) 0.002(2) -0.002(2)
O34 0.074(3) 0.060(4) 0.037(3) 0.004(2) 0.006(2) -0.013(3)
O35 0.055(3) 0.058(3) 0.045(3) -0.003(2) 0.009(2) 0.000(2)
O36 0.080(3) 0.073(4) 0.049(3) 0.004(3) -0.014(3) -0.003(3)
O37 0.047(2) 0.057(3) 0.031(2) 0.001(2) 0.0020(18) 0.011(2)
O38 0.061(3) 0.103(5) 0.056(3) 0.015(3) 0.008(3) -0.016(3)
O39 0.051(2) 0.051(3) 0.035(2) -0.005(2) 0.0099(19) 0.002(2)
O40 0.064(3) 0.070(4) 0.061(3) 0.010(3) -0.001(3) -0.008(3)
O41 0.055(3) 0.068(4) 0.076(3) 0.009(3) 0.017(2) 0.007(3)
N1 0.082(4) 0.066(5) 0.026(3) 0.006(3) 0.009(3) 0.001(3)
N2 0.069(4) 0.067(5) 0.037(3) 0.012(3) 0.006(3) 0.015(3)
C1 0.159(11) 0.203(15) 0.101(8) -0.083(9) 0.042(8) 0.037(10)
C2 0.077(6) 0.117(10) 0.079(7) -0.048(7) -0.007(5) 0.041(7)
C3 0.062(5) 0.119(9) 0.090(6) -0.028(6) 0.029(4) -0.014(5)
C4 0.051(4) 0.080(7) 0.051(4) 0.002(4) 0.013(3) 0.003(4)
C5 0.080(5) 0.047(6) 0.094(6) 0.013(5) -0.020(5) 0.002(4)
C6 0.080(5) 0.033(5) 0.045(4) -0.003(3) -0.001(4) 0.005(4)
C7 0.111(7) 0.049(6) 0.079(6) 0.016(5) 0.000(5) 0.009(5)
C8 0.041(3) 0.056(6) 0.049(4) 0.008(4) 0.004(3) 0.008(3)
C9 0.106(7) 0.088(8) 0.112(8) -0.046(6) 0.039(6) -0.033(6)
C10 0.057(4) 0.060(6) 0.050(4) -0.008(4) 0.002(4) 0.000(4)
C11 0.079(5) 0.092(7) 0.051(4) 0.016(4) 0.002(4) -0.026(5)
C12 0.053(4) 0.037(4) 0.032(3) 0.005(3) 0.010(3) 0.016(3)
C13 0.055(4) 0.050(5) 0.029(3) 0.000(3) 0.010(3) 0.002(4)
C14 0.053(4) 0.102(8) 0.064(5) -0.015(5) 0.000(4) 0.034(5)
C15 0.070(5) 0.094(7) 0.045(4) -0.004(4) -0.004(4) 0.039(5)
C20 0.060(4) 0.066(6) 0.041(4) 0.001(4) -0.002(3) 0.029(4)
C19 0.081(5) 0.074(6) 0.050(4) 0.010(4) 0.000(4) 0.029(5)
C18 0.128(8) 0.073(7) 0.076(6) 0.021(5) -0.005(6) 0.042(6)
C17 0.103(8) 0.135(10) 0.099(8) 0.028(7) -0.012(6) 0.082(7)
C16 0.097(7) 0.132(10) 0.085(7) 0.022(7) 0.006(6) 0.067(7)
C21 0.109(7) 0.065(7) 0.086(6) 0.020(5) 0.016(5) 0.013(5)
C22 0.156(11) 0.159(13) 0.115(9) 0.045(9) -0.024(8) -0.074(10)
C28 0.051(4) 0.083(6) 0.038(4) -0.006(4) 0.007(3) 0.007(4)
C27 0.065(5) 0.112(8) 0.043(4) -0.001(5) -0.004(4) 0.018(5)
C26 0.062(5) 0.187(12) 0.078(6) 0.025(7) -0.011(5) 0.037(6)
C25 0.062(6) 0.251(16) 0.099(8) 0.008(9) 0.001(6) 0.033(8)
C24 0.050(5) 0.196(13) 0.086(7) 0.002(7) 0.011(5) -0.015(6)
C29 0.051(4) 0.092(7) 0.058(5) -0.011(5) 0.001(4) 0.002(4)
C30 0.098(7) 0.081(7) 0.047(5) 0.011(4) -0.019(5) 0.025(5)
C31 0.103(6) 0.050(6) 0.049(4) 0.003(4) 0.002(4) -0.001(5)
C32 0.077(5) 0.085(7) 0.051(5) 0.024(4) 0.003(4) 0.014(5)
C33 0.091(6) 0.078(7) 0.036(4) 0.008(4) -0.002(4) 0.010(5)
C34 0.131(9) 0.121(10) 0.063(6) 0.014(6) -0.006(6) 0.016(7)
C35 0.197(14) 0.124(12) 0.128(11) -0.030(9) -0.019(10) 0.014(10)
C36 0.109(6) 0.066(6) 0.021(3) 0.003(3) 0.011(4) -0.013(5)
C39 0.095(6) 0.060(6) 0.077(6) 0.003(5) 0.046(5) -0.004(5)
C38 0.114(7) 0.057(6) 0.057(5) 0.008(4) 0.047(5) -0.006(5)
C37 0.077(5) 0.046(5) 0.043(4) 0.002(3) 0.017(4) 0.000(4)
C43 0.071(4) 0.040(5) 0.034(3) -0.007(3) 0.017(3) -0.008(4)
C41 0.065(4) 0.053(5) 0.035(4) -0.011(3) 0.006(3) -0.001(4)
C40 0.053(4) 0.064(6) 0.069(5) -0.010(4) 0.021(4) -0.001(4)
C42 0.060(4) 0.086(7) 0.052(4) -0.012(4) 0.004(4) 0.019(4)
C44 0.108(7) 0.048(5) 0.034(4) -0.010(4) 0.001(4) -0.001(5)
C45 0.148(9) 0.126(9) 0.040(5) -0.015(5) -0.010(5) 0.040(7)
C46 0.082(5) 0.047(6) 0.063(5) -0.006(4) 0.016(4) 0.010(4)
C47 0.170(10) 0.068(7) 0.077(6) -0.011(5) -0.007(6) 0.039(7)
C48 0.162(10) 0.176(12) 0.074(7) -0.017(7) 0.032(6) -0.118(10)
C49 0.070(5) 0.063(6) 0.048(5) 0.010(4) 0.002(4) -0.017(4)
C50 0.059(4) 0.060(6) 0.032(4) 0.000(3) 0.020(3) 0.006(4)
C51 0.062(4) 0.067(6) 0.058(5) 0.006(4) 0.013(4) 0.006(4)
C52 0.103(7) 0.095(8) 0.079(6) -0.012(6) 0.011(5) -0.032(6)
C53 0.082(5) 0.058(6) 0.028(4) 0.012(4) 0.007(4) -0.006(4)
C54 0.044(3) 0.045(5) 0.028(3) -0.006(3) 0.001(3) 0.009(3)
C55 0.058(5) 0.065(6) 0.058(5) -0.013(4) 0.008(4) 0.002(4)
C56 0.066(6) 0.080(8) 0.190(12) 0.017(7) -0.004(7) -0.023(5)
C57 0.090(6) 0.048(6) 0.083(6) 0.010(4) 0.027(5) -0.010(5)
C58 0.062(4) 0.046(5) 0.026(3) 0.008(3) 0.003(3) 0.001(4)
O42 0.278(14) 0.206(11) 0.193(10) -0.017(9) 0.077(10) -0.031(10)
O43 0.242(11) 0.139(8) 0.115(6) -0.015(6) 0.013(7) -0.032(7)

loop_
_atom_type_symbol
_atom_type_description
_atom_type_scat_dispersion_real
_atom_type_scat_dispersion_imag
_atom_type_scat_source
C C 0.0033 0.0016 'International Tables Vol C Tables 4.2.6.8 and 6.1.1.4'
H H 0.0000 0.0000 'International Tables Vol C Tables 4.2.6.8 and 6.1.1.4'
N N 0.0061 0.0033 'International Tables Vol C Tables 4.2.6.8 and 6.1.1.4'
O O 0.0106 0.0060 'International Tables Vol C Tables 4.2.6.8 and 6.1.1.4'
Tb Tb -0.1723 4.1537 'International Tables Vol C Tables 4.2.6.8 and 6.1.1.4'

loop_
_geom_angle_atom_site_label_1
_geom_angle_atom_site_label_2
_geom_angle_atom_site_label_3
_geom_angle
_geom_angle_site_symmetry_1
_geom_angle_site_symmetry_3
_geom_angle_publ_flag
O1 Tb1 O2 52.5(2) . . ?
O1 Tb1 O5 86.6(2) . . ?
O1 Tb1 O6 131.4(2) . . ?
O1 Tb1 O39 107.6(2) . 7_556 ?
O1 Tb1 O40 129.1(2) . 7_556 ?
O2 Tb1 O6 123.3(2) . . ?
O2 Tb1 O39 73.96(17) . 7_556 ?
O2 Tb1 O40 76.7(2) . 7_556 ?
O3 Tb1 O1 78.7(2) . . ?
O3 Tb1 O2 99.7(2) . . ?
O3 Tb1 O5 162.64(18) . . ?
O3 Tb1 O6 136.50(14) . . ?
O3 Tb1 O39 65.22(15) . 7_556 ?
O3 Tb1 O40 114.33(16) . 7_556 ?
O5 Tb1 O2 78.1(2) . . ?
O5 Tb1 O6 50.95(15) . . ?
O5 Tb1 O39 129.08(18) . 7_556 ?
O5 Tb1 O40 82.14(18) . 7_556 ?
O7 Tb1 O1 77.2(2) . . ?
O7 Tb1 O2 127.4(2) . . ?
O7 Tb1 O3 82.35(16) . . ?
O7 Tb1 O5 85.45(18) . . ?
O7 Tb1 O6 77.05(15) . . ?
O7 Tb1 O9 82.33(15) . . ?
O7 Tb1 O39 144.82(16) . 7_556 ?
O7 Tb1 O40 149.74(16) . 7_556 ?
O9 Tb1 O1 147.5(2) . . ?
O9 Tb1 O2 149.16(19) . . ?
O9 Tb1 O3 73.70(15) . . ?
O9 Tb1 O5 116.85(16) . . ?
O9 Tb1 O6 65.93(13) . . ?
O9 Tb1 O39 76.03(13) . 7_556 ?
O9 Tb1 O40 78.92(16) . 7_556 ?
O39 Tb1 O6 117.13(15) 7_556 . ?
O40 Tb1 O6 73.68(15) 7_556 . ?
O40 Tb1 O39 50.57(15) 7_556 7_556 ?
O6 Tb2 O9 65.94(13) . . ?
O6 Tb2 O11 97.26(13) . . ?
O6 Tb2 O14 148.33(15) . . ?
O6 Tb2 O15 76.44(14) . . ?
O6 Tb2 O41 74.50(16) . . ?
O8 Tb2 O6 75.51(16) . . ?
O8 Tb2 O9 81.29(15) . . ?
O8 Tb2 O11 129.10(15) . . ?
O8 Tb2 O12 78.26(16) . . ?
O8 Tb2 O14 136.05(14) . . ?
O8 Tb2 O15 78.93(18) . . ?
O8 Tb2 O16 75.69(15) . . ?
O8 Tb2 O41 143.55(16) . . ?
O11 Tb2 O9 51.41(13) . . ?
O11 Tb2 O14 66.32(12) . . ?
O11 Tb2 O41 75.17(15) . . ?
O12 Tb2 O6 134.23(15) . . ?
O12 Tb2 O9 73.55(13) . . ?
O12 Tb2 O11 71.80(14) . . ?
O12 Tb2 O14 68.53(14) . . ?
O12 Tb2 O15 133.46(15) . . ?
O12 Tb2 O16 67.36(14) . . ?
O12 Tb2 O41 138.14(15) . . ?
O14 Tb2 O9 114.14(12) . . ?
O15 Tb2 O9 140.78(14) . . ?
O15 Tb2 O11 149.43(16) . . ?
O15 Tb2 O14 103.56(14) . . ?
O15 Tb2 O41 74.32(17) . . ?
O16 Tb2 O6 137.57(14) . . ?
O16 Tb2 O9 137.69(15) . . ?
O16 Tb2 O11 125.11(13) . . ?
O16 Tb2 O14 65.53(13) . . ?
O16 Tb2 O15 67.95(15) . . ?
O16 Tb2 O41 115.11(16) . . ?
O41 Tb2 O9 104.55(15) . . ?
O41 Tb2 O14 75.11(15) . . ?
O10 Tb3 O18 84.55(14) 7_556 7_556 ?
O10 Tb3 O19 76.23(13) 7_556 7_556 ?
O10 Tb3 O23 114.72(15) 7_556 . ?
O10 Tb3 O24 64.15(14) 7_556 . ?
O11 Tb3 O10 139.40(13) . 7_556 ?
O11 Tb3 O18 94.17(14) . 7_556 ?
O11 Tb3 O19 72.45(13) . . ?
O11 Tb3 O19 72.38(13) . 7_556 ?
O11 Tb3 O23 87.14(15) . . ?
O11 Tb3 O24 130.72(14) . . ?
O14 Tb3 O10 144.57(12) . 7_556 ?
O14 Tb3 O11 70.33(13) . . ?
O14 Tb3 O18 72.17(13) . 7_556 ?
O14 Tb3 O19 140.26(13) . . ?
O14 Tb3 O19 105.98(13) . 7_556 ?
O14 Tb3 O23 78.03(15) . . ?
O14 Tb3 O24 115.52(14) . . ?
O19 Tb3 O10 75.06(13) . 7_556 ?
O19 Tb3 O18 124.38(13) . 7_556 ?
O19 Tb3 O18 49.86(12) 7_556 7_556 ?
O19 Tb3 O19 74.96(15) . 7_556 ?
O19 Tb3 O23 86.76(14) . . ?
O19 Tb3 O24 79.64(13) . . ?
O19 Tb3 O24 137.20(13) 7_556 . ?
O23 Tb3 O18 147.74(14) . 7_556 ?
O23 Tb3 O19 155.75(14) . 7_556 ?
O23 Tb3 O24 50.94(15) . . ?
O24 Tb3 O18 135.00(13) . 7_556 ?
O25 Tb3 O10 68.93(13) . 7_556 ?
O25 Tb3 O11 148.30(13) . . ?
O25 Tb3 O14 78.32(13) . . ?
O25 Tb3 O18 71.31(14) . 7_556 ?
O25 Tb3 O19 113.25(14) . 7_556 ?
O25 Tb3 O19 139.07(13) . . ?
O25 Tb3 O23 91.00(15) . . ?
O25 Tb3 O24 67.71(13) . . ?
O12 Tb4 O13 51.35(15) . . ?
O12 Tb4 O17 91.24(15) . . ?
O12 Tb4 O20 136.58(13) . . ?
O13 Tb4 O17 68.20(17) . . ?
O13 Tb4 O20 129.33(15) . . ?
O14 Tb4 O12 69.15(14) . . ?
O14 Tb4 O13 119.17(15) . . ?
O14 Tb4 O17 130.18(15) . . ?
O14 Tb4 O18 74.10(13) . 7_556 ?
O14 Tb4 O20 84.70(13) . . ?
O16 Tb4 O12 67.00(14) . . ?
O16 Tb4 O13 96.10(17) . . ?
O16 Tb4 O14 68.20(14) . . ?
O16 Tb4 O17 61.98(16) . . ?
O16 Tb4 O18 130.39(13) . 7_556 ?
O16 Tb4 O20 134.49(15) . . ?
O18 Tb4 O12 70.20(13) 7_556 . ?
O18 Tb4 O13 75.17(16) 7_556 . ?
O18 Tb4 O17 142.78(16) 7_556 . ?
O18 Tb4 O20 69.57(13) 7_556 . ?
O20 Tb4 O17 131.39(14) . . ?
O21 Tb4 O12 134.18(17) . . ?
O21 Tb4 O13 83.09(17) . . ?
O21 Tb4 O14 150.99(16) . . ?
O21 Tb4 O16 131.65(15) . . ?
O21 Tb4 O17 73.36(16) . . ?
O21 Tb4 O18 96.33(14) . 7_556 ?
O21 Tb4 O20 66.35(15) . . ?
O21 Tb4 O37 76.48(16) . . ?
O37 Tb4 O12 145.25(14) . . ?
O37 Tb4 O13 147.95(15) . . ?
O37 Tb4 O14 89.17(14) . . ?
O37 Tb4 O16 80.01(14) . . ?
O37 Tb4 O17 82.30(16) . . ?
O37 Tb4 O18 131.00(14) . 7_556 ?
O37 Tb4 O20 63.14(13) . . ?
O3 Tb5 O4 51.52(16) 7_556 7_556 ?
O3 Tb5 O10 86.90(14) 7_556 7_556 ?
O3 Tb5 O24 106.42(14) 7_556 . ?
O3 Tb5 O26 136.12(14) 7_556 . ?
O4 Tb5 O10 111.28(15) 7_556 7_556 ?
O4 Tb5 O24 78.93(16) 7_556 . ?
O4 Tb5 O26 146.72(15) 7_556 . ?
O24 Tb5 O10 62.20(13) . 7_556 ?
O24 Tb5 O26 115.76(13) . . ?
O25 Tb5 O3 150.28(15) . 7_556 ?
O25 Tb5 O4 144.14(15) . 7_556 ?
O25 Tb5 O10 64.27(13) . 7_556 ?
O25 Tb5 O24 67.60(13) . . ?
O25 Tb5 O26 51.38(13) . . ?
O26 Tb5 O10 101.87(13) . 7_556 ?
O31 Tb5 O3 82.11(16) . 7_556 ?
O31 Tb5 O4 85.28(17) . 7_556 ?
O31 Tb5 O10 147.45(15) . 7_556 ?
O31 Tb5 O24 150.35(16) . . ?
O31 Tb5 O25 118.06(14) . . ?
O31 Tb5 O26 67.44(15) . . ?
O31 Tb5 O39 79.69(15) . . ?
O33 Tb5 O3 126.32(17) . 7_556 ?
O33 Tb5 O4 77.55(16) . 7_556 ?
O33 Tb5 O10 132.21(14) . 7_556 ?
O33 Tb5 O24 74.73(15) . . ?
O33 Tb5 O25 81.45(16) . . ?
O33 Tb5 O26 78.15(15) . . ?
O33 Tb5 O31 77.46(16) . . ?
O33 Tb5 O39 150.96(14) . . ?
O39 Tb5 O3 67.07(16) . 7_556 ?
O39 Tb5 O4 118.17(16) . 7_556 ?
O39 Tb5 O10 67.81(13) . 7_556 ?
O39 Tb5 O24 129.92(14) . . ?
O39 Tb5 O25 93.86(15) . . ?
O39 Tb5 O26 76.67(14) . . ?
O20 Tb6 O21 62.97(14) . . ?
O20 Tb6 O22 80.86(15) . . ?
O20 Tb6 O35 75.50(15) . . ?
O20 Tb6 N1 155.54(17) . . ?
O20 Tb6 N2 124.65(16) . . ?
O22 Tb6 O21 49.03(15) . . ?
O22 Tb6 O35 136.63(16) . . ?
O22 Tb6 N1 79.76(18) . . ?
O22 Tb6 N2 93.83(19) . . ?
O27 Tb6 O20 90.91(14) . . ?
O27 Tb6 O21 121.41(15) . . ?
O27 Tb6 O22 77.12(17) . . ?
O27 Tb6 O35 67.58(15) . . ?
O27 Tb6 O36 94.50(17) . . ?
O27 Tb6 O37 146.97(14) . . ?
O27 Tb6 N1 70.31(17) . . ?
O27 Tb6 N2 141.81(16) . . ?
O35 Tb6 O21 136.93(13) . . ?
O35 Tb6 N1 109.53(17) . . ?
O35 Tb6 N2 129.51(18) . . ?
O36 Tb6 O20 120.04(16) . . ?
O36 Tb6 O21 144.06(17) . . ?
O36 Tb6 O22 157.97(16) . . ?
O36 Tb6 O35 52.68(16) . . ?
O36 Tb6 N1 78.23(18) . . ?
O36 Tb6 N2 80.1(2) . . ?
O37 Tb6 O20 64.99(13) . . ?
O37 Tb6 O21 69.03(14) . . ?
O37 Tb6 O22 117.78(16) . . ?
O37 Tb6 O35 83.99(15) . . ?
O37 Tb6 O36 80.20(16) . . ?
O37 Tb6 N1 138.29(17) . . ?
O37 Tb6 N2 69.81(16) . . ?
N1 Tb6 O21 112.97(16) . . ?
N2 Tb6 O21 72.31(17) . . ?
N2 Tb6 N1 71.58(19) . . ?
O26 Tb7 O27 80.62(14) . . ?
O26 Tb7 O28 77.36(14) . . ?
O26 Tb7 O29 148.11(17) . . ?
O26 Tb7 O30 147.13(17) . . ?
O26 Tb7 O31 64.88(14) . . ?
O26 Tb7 O32 113.98(15) . . ?
O26 Tb7 O34 90.55(15) . . ?
O26 Tb7 O35 72.06(14) . . ?
O27 Tb7 O28 62.04(15) . . ?
O27 Tb7 O29 74.88(16) . . ?
O27 Tb7 O30 88.73(17) . . ?
O27 Tb7 O31 132.84(15) . . ?
O27 Tb7 O32 138.90(16) . . ?
O27 Tb7 O34 143.69(16) . . ?
O27 Tb7 O35 67.39(15) . . ?
O28 Tb7 O31 79.09(14) . . ?
O29 Tb7 O28 73.27(17) . . ?
O29 Tb7 O31 120.01(17) . . ?
O29 Tb7 O32 74.70(17) . . ?
O29 Tb7 O35 115.25(17) . . ?
O30 Tb7 O28 124.38(16) . . ?
O30 Tb7 O29 52.97(18) . . ?
O30 Tb7 O31 137.27(18) . . ?
O30 Tb7 O32 94.44(19) . . ?
O30 Tb7 O35 75.13(17) . . ?
O32 Tb7 O28 83.09(17) . . ?
O32 Tb7 O31 49.60(14) . . ?
O34 Tb7 O28 149.85(15) . . ?
O34 Tb7 O29 121.23(17) . . ?
O34 Tb7 O30 79.81(17) . . ?
O34 Tb7 O31 70.78(15) . . ?
O34 Tb7 O32 76.74(18) . . ?
O34 Tb7 O35 76.36(16) . . ?
O35 Tb7 O28 123.95(16) . . ?
O35 Tb7 O31 124.39(14) . . ?
O35 Tb7 O32 152.47(17) . . ?
C2 O1 Tb1 92.5(7) . . ?
C2 O2 Tb1 90.3(6) . . ?
Tb1 O3 Tb5 113.5(2) . 7_556 ?
C6 O3 Tb1 150.3(5) . . ?
C6 O3 Tb5 95.4(4) . 7_556 ?
C6 O4 Tb5 94.8(4) . 7_556 ?
C4 O5 Tb1 96.9(4) . . ?
Tb2 O6 Tb1 108.81(16) . . ?
C4 O6 Tb1 89.9(4) . . ?
C4 O6 Tb2 155.4(4) . . ?
C8 O7 Tb1 139.4(5) . . ?
C8 O8 Tb2 144.0(4) . . ?
Tb1 O9 Tb2 112.95(15) . . ?
C13 O9 Tb1 138.1(4) . . ?
C13 O9 Tb2 94.9(4) . . ?
Tb3 O10 Tb5 97.33(13) 7_556 7_556 ?
C13 O10 Tb3 131.7(4) . 7_556 ?
C13 O10 Tb5 127.1(4) . 7_556 ?
Tb3 O11 Tb2 111.77(15) . . ?
C13 O11 Tb2 96.7(4) . . ?
C13 O11 Tb3 142.2(4) . . ?
Tb2 O12 Tb4 98.37(15) . . ?
C10 O12 Tb2 149.2(4) . . ?
C10 O12 Tb4 93.8(4) . . ?
C10 O13 Tb4 93.8(5) . . ?
Tb2 O14 H14 110.9 . . ?
Tb3 O14 Tb2 111.48(14) . . ?
Tb3 O14 Tb4 112.14(15) . . ?
Tb3 O14 H14 110.9 . . ?
Tb4 O14 Tb2 99.95(15) . . ?
Tb4 O14 H14 110.9 . . ?
C14 O15 Tb2 130.7(5) . . ?
Tb4 O16 Tb2 101.80(15) . . ?
C20 O16 Tb2 126.8(3) . . ?
C20 O16 Tb4 125.8(3) . . ?
C19 O17 Tb4 116.7(4) . . ?
C19 O17 C21 117.9(6) . . ?
C21 O17 Tb4 125.2(5) . . ?
Tb4 O18 Tb3 100.74(14) 7_556 7_556 ?
C12 O18 Tb3 92.6(3) . 7_556 ?
C12 O18 Tb4 139.4(4) . 7_556 ?
Tb3 O19 Tb3 105.04(15) . 7_556 ?
C12 O19 Tb3 96.5(4) . 7_556 ?
C12 O19 Tb3 155.5(4) . . ?
Tb6 O20 Tb4 97.60(14) . . ?
C54 O20 Tb4 130.7(4) . . ?
C54 O20 Tb6 126.1(4) . . ?
Tb4 O21 Tb6 96.91(16) . . ?
C53 O21 Tb4 144.1(4) . . ?
C53 O21 Tb6 89.1(4) . . ?
C53 O22 Tb6 102.1(4) . . ?
C58 O23 Tb3 97.4(4) . . ?
Tb5 O24 Tb3 99.42(15) . . ?
C58 O24 Tb3 92.0(4) . . ?
C58 O24 Tb5 138.4(4) . . ?
Tb3 O25 Tb5 108.87(14) . . ?
C54 O25 Tb3 147.7(4) . . ?
C54 O25 Tb5 99.2(4) . . ?
Tb7 O26 Tb5 112.97(18) . . ?
C54 O26 Tb5 94.6(3) . . ?
C54 O26 Tb7 140.5(4) . . ?
Tb6 O27 Tb7 113.98(16) . . ?
C43 O27 Tb6 126.6(3) . . ?
C43 O27 Tb7 118.2(3) . . ?
C41 O28 Tb7 114.5(3) . . ?
C41 O28 C42 116.7(5) . . ?
C42 O28 Tb7 126.8(4) . . ?
C44 O29 Tb7 92.2(4) . . ?
C44 O30 Tb7 93.2(5) . . ?
Tb5 O31 Tb7 107.31(18) . . ?
C46 O31 Tb5 156.0(5) . . ?
C46 O31 Tb7 89.1(4) . . ?
C46 O32 Tb7 101.0(5) . . ?
C49 O33 Tb5 141.6(5) . . ?
C49 O34 Tb7 132.3(5) . . ?
Tb7 O35 Tb6 106.18(16) . . ?
C55 O35 Tb6 91.2(5) . . ?
C55 O35 Tb7 132.5(4) . . ?
C55 O36 Tb6 94.5(4) . . ?
Tb4 O37 Tb6 105.54(15) . . ?
C28 O37 Tb4 128.4(3) . . ?
C28 O37 Tb6 122.3(3) . . ?
C29 O38 C22 119.3(6) . . ?
Tb5 O39 Tb1 110.54(18) . 7_556 ?
C50 O39 Tb1 92.7(4) . 7_556 ?
C50 O39 Tb5 144.1(4) . . ?
C50 O40 Tb1 97.8(5) . 7_556 ?
Tb2 O41 H41A 111.8 . . ?
Tb2 O41 H41B 112.6 . . ?
H41A O41 H41B 101.4 . . ?
C33 N1 Tb6 116.2(4) . . ?
C36 N1 Tb6 125.2(5) . . ?
C36 N1 C33 118.3(6) . . ?
C30 N2 Tb6 127.1(5) . . ?
C30 N2 C31 117.7(7) . . ?
C31 N2 Tb6 115.2(5) . . ?
H1A C1 H1B 109.5 . . ?
H1A C1 H1C 109.5 . . ?
H1B C1 H1C 109.5 . . ?
C2 C1 H1A 109.5 . . ?
C2 C1 H1B 109.5 . . ?
C2 C1 H1C 109.5 . . ?
O1 C2 O2 124.7(9) . . ?
O1 C2 C1 119.7(12) . . ?
O2 C2 C1 115.6(12) . . ?
H3A C3 H3B 109.5 . . ?
H3A C3 H3C 109.5 . . ?
H3B C3 H3C 109.5 . . ?
C4 C3 H3A 109.5 . . ?
C4 C3 H3B 109.5 . . ?
C4 C3 H3C 109.5 . . ?
O5 C4 O6 122.2(7) . . ?
O5 C4 C3 120.2(6) . . ?
O6 C4 C3 117.6(7) . . ?
H5A C5 H5B 109.5 . . ?
H5A C5 H5C 109.5 . . ?
H5B C5 H5C 109.5 . . ?
C6 C5 H5A 109.5 . . ?
C6 C5 H5B 109.5 . . ?
C6 C5 H5C 109.5 . . ?
O3 C6 Tb5 58.7(3) . 7_556 ?
O3 C6 C5 120.4(7) . . ?
O4 C6 Tb5 59.6(4) . 7_556 ?
O4 C6 O3 118.3(6) . . ?
O4 C6 C5 121.3(7) . . ?
C5 C6 Tb5 176.9(5) . 7_556 ?
H7A C7 H7B 109.5 . . ?
H7A C7 H7C 109.5 . . ?
H7B C7 H7C 109.5 . . ?
C8 C7 H7A 109.5 . . ?
C8 C7 H7B 109.5 . . ?
C8 C7 H7C 109.5 . . ?
O7 C8 C7 117.1(7) . . ?
O8 C8 O7 124.1(7) . . ?
O8 C8 C7 118.8(7) . . ?
H9A C9 H9B 109.5 . . ?
H9A C9 H9C 109.5 . . ?
H9B C9 H9C 109.5 . . ?
C10 C9 H9A 109.5 . . ?
C10 C9 H9B 109.5 . . ?
C10 C9 H9C 109.5 . . ?
O12 C10 C9 117.5(7) . . ?
O13 C10 O12 120.2(7) . . ?
O13 C10 C9 122.2(8) . . ?
H11A C11 H11B 109.5 . . ?
H11A C11 H11C 109.5 . . ?
H11B C11 H11C 109.5 . . ?
C12 C11 H11A 109.5 . . ?
C12 C11 H11B 109.5 . . ?
C12 C11 H11C 109.5 . . ?
O18 C12 Tb3 62.4(3) . 7_556 ?
O18 C12 O19 120.4(6) . . ?
O18 C12 C11 120.5(6) . . ?
O19 C12 Tb3 58.4(3) . 7_556 ?
O19 C12 C11 119.1(6) . . ?
C11 C12 Tb3 171.9(5) . 7_556 ?
O9 C13 O10 122.3(6) . . ?
O9 C13 O11 116.3(6) . . ?
O10 C13 O11 121.5(6) . . ?
O15 C14 H14A 116.9 . . ?
O15 C14 C15 126.1(7) . . ?
C15 C14 H14A 116.9 . . ?
C20 C15 C14 122.4(4) . . ?
C20 C15 C16 120.0 . . ?
C16 C15 C14 117.6(4) . . ?
O16 C20 C15 121.8(4) . . ?
O16 C20 C19 118.2(4) . . ?
C19 C20 C15 120.0 . . ?
O17 C19 C20 115.4(4) . . ?
O17 C19 C18 124.5(4) . . ?
C18 C19 C20 120.0 . . ?
C19 C18 H18 120.0 . . ?
C19 C18 C17 120.0 . . ?
C17 C18 H18 120.0 . . ?
C18 C17 H17 120.0 . . ?
C18 C17 C16 120.0 . . ?
C16 C17 H17 120.0 . . ?
C15 C16 H16 120.0 . . ?
C17 C16 C15 120.0 . . ?
C17 C16 H16 120.0 . . ?
O17 C21 H21A 109.5 . . ?
O17 C21 H21B 109.5 . . ?
O17 C21 H21C 109.5 . . ?
H21A C21 H21B 109.5 . . ?
H21A C21 H21C 109.5 . . ?
H21B C21 H21C 109.5 . . ?
O38 C22 H22A 109.5 . . ?
O38 C22 H22B 109.5 . . ?
O38 C22 H22C 109.5 . . ?
H22A C22 H22B 109.5 . . ?
H22A C22 H22C 109.5 . . ?
H22B C22 H22C 109.5 . . ?
O37 C28 C27 121.9(4) . . ?
O37 C28 C29 118.1(4) . . ?
C27 C28 C29 120.0 . . ?
C28 C27 C26 120.0 . . ?
C28 C27 C30 121.8(5) . . ?
C26 C27 C30 118.1(5) . . ?
C27 C26 H26 120.0 . . ?
C25 C26 C27 120.0 . . ?
C25 C26 H26 120.0 . . ?
C26 C25 H25 120.0 . . ?
C24 C25 C26 120.0 . . ?
C24 C25 H25 120.0 . . ?
C25 C24 H24 120.0 . . ?
C25 C24 C29 120.0 . . ?
C29 C24 H24 120.0 . . ?
O38 C29 C28 117.2(4) . . ?
O38 C29 C24 122.8(4) . . ?
C24 C29 C28 120.0 . . ?
N2 C30 C27 127.5(7) . . ?
N2 C30 H30 116.2 . . ?
C27 C30 H30 116.2 . . ?
N2 C31 H31A 109.5 . . ?
N2 C31 H31B 109.5 . . ?
N2 C31 C32 110.9(6) . . ?
H31A C31 H31B 108.1 . . ?
C32 C31 H31A 109.5 . . ?
C32 C31 H31B 109.5 . . ?
C31 C32 H32A 108.3 . . ?
C31 C32 H32B 108.3 . . ?
H32A C32 H32B 107.4 . . ?
C33 C32 C31 115.9(6) . . ?
C33 C32 H32A 108.3 . . ?
C33 C32 H32B 108.3 . . ?
N1 C33 C32 109.6(7) . . ?
N1 C33 H33 106.3 . . ?
N1 C33 C34 117.0(7) . . ?
C32 C33 H33 106.3 . . ?
C34 C33 C32 110.7(7) . . ?
C34 C33 H33 106.3 . . ?
C33 C34 H34A 108.5 . . ?
C33 C34 H34B 108.5 . . ?
C33 C34 C35 115.0(8) . . ?
H34A C34 H34B 107.5 . . ?
C35 C34 H34A 108.5 . . ?
C35 C34 H34B 108.5 . . ?
C34 C35 H35A 109.5 . . ?
C34 C35 H35B 109.5 . . ?
C34 C35 H35C 109.5 . . ?
H35A C35 H35B 109.5 . . ?
H35A C35 H35C 109.5 . . ?
H35B C35 H35C 109.5 . . ?
N1 C36 H36 116.6 . . ?
N1 C36 C37 126.8(6) . . ?
C37 C36 H36 116.6 . . ?
C38 C39 H39 120.0 . . ?
C38 C39 C40 120.0 . . ?
C40 C39 H39 120.0 . . ?
C39 C38 H38 120.0 . . ?
C39 C38 C37 120.0 . . ?
C37 C38 H38 120.0 . . ?
C38 C37 C36 116.2(4) . . ?
C43 C37 C36 123.8(4) . . ?
C43 C37 C38 120.0 . . ?
O27 C43 C37 122.0(3) . . ?
O27 C43 C41 117.9(3) . . ?
C37 C43 C41 120.0 . . ?
O28 C41 C43 114.0(4) . . ?
O28 C41 C40 125.7(4) . . ?
C40 C41 C43 120.0 . . ?
C39 C40 H40 120.0 . . ?
C41 C40 C39 120.0 . . ?
C41 C40 H40 120.0 . . ?
O28 C42 H42A 109.5 . . ?
O28 C42 H42B 109.5 . . ?
O28 C42 H42C 109.5 . . ?
H42A C42 H42B 109.5 . . ?
H42A C42 H42C 109.5 . . ?
H42B C42 H42C 109.5 . . ?
O29 C44 O30 120.4(6) . . ?
O29 C44 C45 119.1(8) . . ?
O30 C44 C45 120.4(9) . . ?
C44 C45 H45A 109.3 . . ?
C44 C45 H45B 110.0 . . ?
C44 C45 H45C 109.1 . . ?
H45A C45 H45B 109.5 . . ?
H45A C45 H45C 109.5 . . ?
H45B C45 H45C 109.5 . . ?
O31 C46 C47 119.0(7) . . ?
O32 C46 O31 119.3(7) . . ?
O32 C46 C47 121.6(8) . . ?
C46 C47 H47A 109.5 . . ?
C46 C47 H47B 109.5 . . ?
C46 C47 H47C 109.5 . . ?
H47A C47 H47B 109.5 . . ?
H47A C47 H47C 109.5 . . ?
H47B C47 H47C 109.5 . . ?
H48A C48 H48B 109.5 . . ?
H48A C48 H48C 109.5 . . ?
H48B C48 H48C 109.5 . . ?
C49 C48 H48A 109.5 . . ?
C49 C48 H48B 109.5 . . ?
C49 C48 H48C 109.5 . . ?
O33 C49 C48 115.9(7) . . ?
O34 C49 O33 126.5(7) . . ?
O34 C49 C48 117.7(7) . . ?
O39 C50 Tb1 61.6(4) . 7_556 ?
O39 C50 C51 121.2(7) . . ?
O40 C50 Tb1 57.3(4) . 7_556 ?
O40 C50 O39 118.9(7) . . ?
O40 C50 C51 120.0(7) . . ?
C51 C50 Tb1 176.5(5) . 7_556 ?
C50 C51 H51A 109.5 . . ?
C50 C51 H51B 109.5 . . ?
C50 C51 H51C 109.5 . . ?
H51A C51 H51B 109.5 . . ?
H51A C51 H51C 109.5 . . ?
H51B C51 H51C 109.5 . . ?
H52A C52 H52B 109.5 . . ?
H52A C52 H52C 109.5 . . ?
H52B C52 H52C 109.5 . . ?
C53 C52 H52A 109.5 . . ?
C53 C52 H52B 109.5 . . ?
C53 C52 H52C 109.5 . . ?
O21 C53 C52 119.5(7) . . ?
O22 C53 O21 119.3(7) . . ?
O22 C53 C52 121.1(7) . . ?
O20 C54 O25 121.2(6) . . ?
O20 C54 O26 124.6(5) . . ?
O26 C54 O25 114.2(6) . . ?
O35 C55 C56 118.5(8) . . ?
O36 C55 O35 121.1(7) . . ?
O36 C55 C56 120.2(8) . . ?
C55 C56 H56A 109.5 . . ?
C55 C56 H56B 109.5 . . ?
C55 C56 H56C 109.5 . . ?
H56A C56 H56B 109.5 . . ?
H56A C56 H56C 109.5 . . ?
H56B C56 H56C 109.5 . . ?
H57A C57 H57B 109.5 . . ?
H57A C57 H57C 109.5 . . ?
H57B C57 H57C 109.5 . . ?
C58 C57 H57A 109.5 . . ?
C58 C57 H57B 109.5 . . ?
C58 C57 H57C 109.5 . . ?
O23 C58 O24 119.6(6) . . ?
O23 C58 C57 120.9(7) . . ?
O24 C58 C57 119.5(7) . . ?
H42D O42 H42E 104.6 . . ?
H43A O43 H43B 104.6 . . ?

loop_
_geom_bond_atom_site_label_1
_geom_bond_atom_site_label_2
_geom_bond_distance
_geom_bond_site_symmetry_2
_geom_bond_publ_flag
Tb1 O1 2.455(6) . ?
Tb1 O2 2.467(5) . ?
Tb1 O3 2.434(5) . ?
Tb1 O5 2.459(5) . ?
Tb1 O6 2.591(4) . ?
Tb1 O7 2.363(5) . ?
Tb1 O9 2.392(4) . ?
Tb1 O39 2.583(4) 7_556 ?
Tb1 O40 2.490(5) 7_556 ?
Tb2 O6 2.458(4) . ?
Tb2 O8 2.338(5) . ?
Tb2 O9 2.533(4) . ?
Tb2 O11 2.486(4) . ?
Tb2 O12 2.441(4) . ?
Tb2 O14 2.507(4) . ?
Tb2 O15 2.479(5) . ?
Tb2 O16 2.445(4) . ?
Tb2 O41 2.491(5) . ?
Tb3 O10 2.472(4) 7_556 ?
Tb3 O11 2.378(4) . ?
Tb3 O14 2.364(4) . ?
Tb3 O18 2.625(4) 7_556 ?
Tb3 O19 2.397(4) . ?
Tb3 O19 2.536(4) 7_556 ?
Tb3 O23 2.479(5) . ?
Tb3 O24 2.572(4) . ?
Tb3 O25 2.334(4) . ?
Tb4 O12 2.515(4) . ?
Tb4 O13 2.524(5) . ?
Tb4 O14 2.391(4) . ?
Tb4 O16 2.390(4) . ?
Tb4 O17 2.649(5) . ?
Tb4 O18 2.497(4) 7_556 ?
Tb4 O20 2.603(4) . ?
Tb4 O21 2.347(4) . ?
Tb4 O37 2.373(4) . ?
Tb5 O3 2.481(4) 7_556 ?
Tb5 O4 2.503(5) 7_556 ?
Tb5 O10 2.679(4) 7_556 ?
Tb5 O24 2.501(4) . ?
Tb5 O25 2.423(4) . ?
Tb5 O26 2.531(4) . ?
Tb5 O31 2.388(4) . ?
Tb5 O33 2.345(4) . ?
Tb5 O39 2.418(5) . ?
Tb6 O20 2.455(4) . ?
Tb6 O21 2.728(5) . ?
Tb6 O22 2.475(5) . ?
Tb6 O27 2.345(4) . ?
Tb6 O35 2.503(5) . ?
Tb6 O36 2.451(5) . ?
Tb6 O37 2.407(4) . ?
Tb6 N1 2.578(5) . ?
Tb6 N2 2.525(6) . ?
Tb7 O26 2.380(4) . ?
Tb7 O27 2.395(4) . ?
Tb7 O28 2.613(5) . ?
Tb7 O29 2.445(4) . ?
Tb7 O30 2.411(5) . ?
Tb7 O31 2.691(5) . ?
Tb7 O32 2.469(5) . ?
Tb7 O34 2.402(5) . ?
Tb7 O35 2.469(5) . ?
O1 C2 1.194(13) . ?
O2 C2 1.262(12) . ?
O3 Tb5 2.481(4) 7_556 ?
O3 C6 1.270(8) . ?
O4 Tb5 2.503(5) 7_556 ?
O4 C6 1.253(8) . ?
O5 C4 1.229(9) . ?
O6 C4 1.256(8) . ?
O7 C8 1.266(8) . ?
O8 C8 1.228(8) . ?
O9 C13 1.273(7) . ?
O10 Tb3 2.472(4) 7_556 ?
O10 Tb5 2.679(4) 7_556 ?
O10 C13 1.283(7) . ?
O11 C13 1.291(7) . ?
O12 C10 1.267(8) . ?
O13 C10 1.252(8) . ?
O14 H14 1.0000 . ?
O15 C14 1.218(8) . ?
O16 C20 1.326(5) . ?
O17 C19 1.361(6) . ?
O17 C21 1.397(9) . ?
O18 Tb3 2.625(4) 7_556 ?
O18 Tb4 2.497(4) 7_556 ?
O18 C12 1.248(7) . ?
O19 Tb3 2.536(4) 7_556 ?
O19 C12 1.260(7) . ?
O20 C54 1.259(7) . ?
O21 C53 1.273(8) . ?
O22 C53 1.243(8) . ?
O23 C58 1.240(8) . ?
O24 C58 1.276(8) . ?
O25 C54 1.289(7) . ?
O26 C54 1.271(7) . ?
O27 C43 1.361(5) . ?
O28 C41 1.365(6) . ?
O28 C42 1.426(8) . ?
O29 C44 1.236(9) . ?
O30 C44 1.259(9) . ?
O31 C46 1.284(8) . ?
O32 C46 1.234(8) . ?
O33 C49 1.250(8) . ?
O34 C49 1.237(8) . ?
O35 C55 1.281(8) . ?
O36 C55 1.243(9) . ?
O37 C28 1.338(5) . ?
O38 C22 1.405(11) . ?
O38 C29 1.367(6) . ?
O39 Tb1 2.583(4) 7_556 ?
O39 C50 1.272(8) . ?
O40 Tb1 2.490(5) 7_556 ?
O40 C50 1.247(8) . ?
O41 H41A 0.9151 . ?
O41 H41B 0.9184 . ?
N1 C33 1.488(9) . ?
N1 C36 1.276(9) . ?
N2 C30 1.272(10) . ?
N2 C31 1.453(9) . ?
C1 H1A 0.9800 . ?
C1 H1B 0.9800 . ?
C1 H1C 0.9800 . ?
C1 C2 1.564(12) . ?
C3 H3A 0.9800 . ?
C3 H3B 0.9800 . ?
C3 H3C 0.9800 . ?
C3 C4 1.522(10) . ?
C5 H5A 0.9800 . ?
C5 H5B 0.9800 . ?
C5 H5C 0.9800 . ?
C5 C6 1.499(10) . ?
C6 Tb5 2.891(7) 7_556 ?
C7 H7A 0.9800 . ?
C7 H7B 0.9800 . ?
C7 H7C 0.9800 . ?
C7 C8 1.482(10) . ?
C9 H9A 0.9800 . ?
C9 H9B 0.9800 . ?
C9 H9C 0.9800 . ?
C9 C10 1.462(10) . ?
C11 H11A 0.9800 . ?
C11 H11B 0.9800 . ?
C11 H11C 0.9800 . ?
C11 C12 1.495(10) . ?
C12 Tb3 2.958(7) 7_556 ?
C14 H14A 0.9500 . ?
C14 C15 1.462(10) . ?
C15 C20 1.3900 . ?
C15 C16 1.3900 . ?
C20 C19 1.3900 . ?
C19 C18 1.3900 . ?
C18 H18 0.9500 . ?
C18 C17 1.3900 . ?
C17 H17 0.9500 . ?
C17 C16 1.3900 . ?
C16 H16 0.9500 . ?
C21 H21A 0.9800 . ?
C21 H21B 0.9800 . ?
C21 H21C 0.9800 . ?
C22 H22A 0.9800 . ?
C22 H22B 0.9800 . ?
C22 H22C 0.9800 . ?
C28 C27 1.3900 . ?
C28 C29 1.3900 . ?
C27 C26 1.3900 . ?
C27 C30 1.450(10) . ?
C26 H26 0.9500 . ?
C26 C25 1.3900 . ?
C25 H25 0.9500 . ?
C25 C24 1.3900 . ?
C24 H24 0.9500 . ?
C24 C29 1.3900 . ?
C30 H30 0.9500 . ?
C31 H31A 0.9900 . ?
C31 H31B 0.9900 . ?
C31 C32 1.531(10) . ?
C32 H32A 0.9900 . ?
C32 H32B 0.9900 . ?
C32 C33 1.497(11) . ?
C33 H33 1.0000 . ?
C33 C34 1.498(11) . ?
C34 H34A 0.9900 . ?
C34 H34B 0.9900 . ?
C34 C35 1.549(2) . ?
C35 H35A 0.9800 . ?
C35 H35B 0.9800 . ?
C35 H35C 0.9800 . ?
C36 H36 0.9500 . ?
C36 C37 1.457(9) . ?
C39 H39 0.9500 . ?
C39 C38 1.3900 . ?
C39 C40 1.3900 . ?
C38 H38 0.9500 . ?
C38 C37 1.3900 . ?
C37 C43 1.3900 . ?
C43 C41 1.3900 . ?
C41 C40 1.3900 . ?
C40 H40 0.9500 . ?
C42 H42A 0.9800 . ?
C42 H42B 0.9800 . ?
C42 H42C 0.9800 . ?
C44 C45 1.493(10) . ?
C45 H45A 0.9602 . ?
C45 H45B 0.9599 . ?
C45 H45C 0.9599 . ?
C46 C47 1.474(11) . ?
C47 H47A 0.9800 . ?
C47 H47B 0.9800 . ?
C47 H47C 0.9800 . ?
C48 H48A 0.9800 . ?
C48 H48B 0.9800 . ?
C48 H48C 0.9800 . ?
C48 C49 1.507(11) . ?
C50 Tb1 2.932(7) 7_556 ?
C50 C51 1.482(10) . ?
C51 H51A 0.9800 . ?
C51 H51B 0.9800 . ?
C51 H51C 0.9800 . ?
C52 H52A 0.9800 . ?
C52 H52B 0.9800 . ?
C52 H52C 0.9800 . ?
C52 C53 1.486(11) . ?
C55 C56 1.505(11) . ?
C56 H56A 0.9800 . ?
C56 H56B 0.9800 . ?
C56 H56C 0.9800 . ?
C57 H57A 0.9800 . ?
C57 H57B 0.9800 . ?
C57 H57C 0.9800 . ?
C57 C58 1.479(10) . ?
O42 H42D 0.8483 . ?
O42 H42E 0.8496 . ?
O43 H43A 0.8495 . ?
O43 H43B 0.8476 . ?

loop_
_geom_torsion_atom_site_label_1
_geom_torsion_atom_site_label_2
_geom_torsion_atom_site_label_3
_geom_torsion_atom_site_label_4
_geom_torsion
_geom_torsion_site_symmetry_1
_geom_torsion_site_symmetry_2
_geom_torsion_site_symmetry_3
_geom_torsion_site_symmetry_4
_geom_torsion_publ_flag
Tb1 O1 C2 O2 0.2(11) . . . . ?
Tb1 O1 C2 C1 179.6(8) . . . . ?
Tb1 O2 C2 O1 -0.2(11) . . . . ?
Tb1 O2 C2 C1 -179.6(8) . . . . ?
Tb1 O3 C6 Tb5 167.1(10) . . . 7_556 ?
Tb1 O3 C6 O4 165.2(6) . . . . ?
Tb1 O3 C6 C5 -16.4(13) . . . . ?
Tb1 O5 C4 O6 2.9(8) . . . . ?
Tb1 O5 C4 C3 -175.5(7) . . . . ?
Tb1 O6 C4 O5 -2.7(8) . . . . ?
Tb1 O6 C4 C3 175.7(7) . . . . ?
Tb1 O7 C8 O8 8.6(11) . . . . ?
Tb1 O7 C8 C7 -173.0(5) . . . . ?
Tb1 O9 C13 O10 53.7(9) . . . . ?
Tb1 O9 C13 O11 -124.7(5) . . . . ?
Tb1 O39 C50 O40 3.0(6) 7_556 . . . ?
Tb1 O39 C50 C51 -177.6(5) 7_556 . . . ?
Tb1 O40 C50 O39 -3.2(6) 7_556 . . . ?
Tb1 O40 C50 C51 177.4(5) 7_556 . . . ?
Tb2 O6 C4 O5 137.7(9) . . . . ?
Tb2 O6 C4 C3 -43.9(17) . . . . ?
Tb2 O8 C8 O7 -2.1(12) . . . . ?
Tb2 O8 C8 C7 179.5(6) . . . . ?
Tb2 O9 C13 O10 -173.3(5) . . . . ?
Tb2 O9 C13 O11 8.3(5) . . . . ?
Tb2 O11 C13 O9 -8.5(6) . . . . ?
Tb2 O11 C13 O10 173.1(5) . . . . ?
Tb2 O12 C10 O13 122.3(8) . . . . ?
Tb2 O12 C10 C9 -60.6(11) . . . . ?
Tb2 O15 C14 C15 -18.1(11) . . . . ?
Tb2 O16 C20 C15 45.5(6) . . . . ?
Tb2 O16 C20 C19 -134.3(3) . . . . ?
Tb3 O10 C13 O9 156.7(4) 7_556 . . . ?
Tb3 O10 C13 O11 -25.0(9) 7_556 . . . ?
Tb3 O11 C13 O9 -147.9(5) . . . . ?
Tb3 O11 C13 O10 33.7(10) . . . . ?
Tb3 O18 C12 O19 -7.6(6) 7_556 . . . ?
Tb3 O18 C12 C11 171.4(6) 7_556 . . . ?
Tb3 O19 C12 Tb3 151.7(10) . . . 7_556 ?
Tb3 O19 C12 O18 159.6(6) . . . . ?
Tb3 O19 C12 O18 7.9(6) 7_556 . . . ?
Tb3 O19 C12 C11 -171.1(6) 7_556 . . . ?
Tb3 O19 C12 C11 -19.4(13) . . . . ?
Tb3 O23 C58 O24 -1.0(6) . . . . ?
Tb3 O23 C58 C57 -179.3(5) . . . . ?
Tb3 O24 C58 O23 1.0(6) . . . . ?
Tb3 O24 C58 C57 179.3(5) . . . . ?
Tb3 O25 C54 O20 20.7(11) . . . . ?
Tb3 O25 C54 O26 -158.2(5) . . . . ?
Tb4 O12 C10 O13 8.8(7) . . . . ?
Tb4 O12 C10 C9 -174.1(7) . . . . ?
Tb4 O13 C10 O12 -8.8(7) . . . . ?
Tb4 O13 C10 C9 174.2(7) . . . . ?
Tb4 O16 C20 C15 -165.8(3) . . . . ?
Tb4 O16 C20 C19 14.5(6) . . . . ?
Tb4 O17 C19 C20 -6.8(5) . . . . ?
Tb4 O17 C19 C18 169.7(3) . . . . ?
Tb4 O18 C12 Tb3 109.9(5) 7_556 . . 7_556 ?
Tb4 O18 C12 O19 102.3(7) 7_556 . . . ?
Tb4 O18 C12 C11 -78.7(8) 7_556 . . . ?
Tb4 O20 C54 O25 1.2(8) . . . . ?
Tb4 O20 C54 O26 -180.0(4) . . . . ?
Tb4 O21 C53 O22 -107.2(8) . . . . ?
Tb4 O21 C53 C52 70.8(11) . . . . ?
Tb4 O37 C28 C27 -96.9(4) . . . . ?
Tb4 O37 C28 C29 80.9(5) . . . . ?
Tb5 O3 C6 O4 -1.9(7) 7_556 . . . ?
Tb5 O3 C6 C5 176.5(6) 7_556 . . . ?
Tb5 O4 C6 O3 1.8(7) 7_556 . . . ?
Tb5 O4 C6 C5 -176.5(6) 7_556 . . . ?
Tb5 O10 C13 O9 4.2(8) 7_556 . . . ?
Tb5 O10 C13 O11 -177.5(4) 7_556 . . . ?
Tb5 O24 C58 O23 107.7(7) . . . . ?
Tb5 O24 C58 C57 -74.0(8) . . . . ?
Tb5 O25 C54 O20 171.2(5) . . . . ?
Tb5 O25 C54 O26 -7.6(6) . . . . ?
Tb5 O26 C54 O20 -171.6(5) . . . . ?
Tb5 O26 C54 O25 7.2(5) . . . . ?
Tb5 O31 C46 O32 -143.5(9) . . . . ?
Tb5 O31 C46 C47 34.1(17) . . . . ?
Tb5 O33 C49 O34 26.8(14) . . . . ?
Tb5 O33 C49 C48 -154.8(8) . . . . ?
Tb5 O39 C50 Tb1 -131.6(6) . . . 7_556 ?
Tb5 O39 C50 O40 -128.6(6) . . . . ?
Tb5 O39 C50 C51 50.8(10) . . . . ?
Tb6 O20 C54 O25 148.6(4) . . . . ?
Tb6 O20 C54 O26 -32.6(8) . . . . ?
Tb6 O21 C53 O22 -6.5(6) . . . . ?
Tb6 O21 C53 C52 171.4(7) . . . . ?
Tb6 O22 C53 O21 7.4(7) . . . . ?
Tb6 O22 C53 C52 -170.6(6) . . . . ?
Tb6 O27 C43 C37 47.9(5) . . . . ?
Tb6 O27 C43 C41 -130.9(3) . . . . ?
Tb6 O35 C55 O36 -7.0(7) . . . . ?
Tb6 O35 C55 C56 168.7(7) . . . . ?
Tb6 O36 C55 O35 7.2(7) . . . . ?
Tb6 O36 C55 C56 -168.5(7) . . . . ?
Tb6 O37 C28 C27 58.0(5) . . . . ?
Tb6 O37 C28 C29 -124.2(3) . . . . ?
Tb6 N1 C33 C32 -80.4(7) . . . . ?
Tb6 N1 C33 C34 152.6(6) . . . . ?
Tb6 N1 C36 C37 -11.4(11) . . . . ?
Tb6 N2 C30 C27 -2.0(12) . . . . ?
Tb6 N2 C31 C32 -84.2(7) . . . . ?
Tb7 O26 C54 O20 52.9(10) . . . . ?
Tb7 O26 C54 O25 -128.3(5) . . . . ?
Tb7 O27 C43 C37 -145.4(3) . . . . ?
Tb7 O27 C43 C41 35.8(4) . . . . ?
Tb7 O28 C41 C43 -20.2(4) . . . . ?
Tb7 O28 C41 C40 152.8(3) . . . . ?
Tb7 O29 C44 O30 11.3(8) . . . . ?
Tb7 O29 C44 C45 -165.6(7) . . . . ?
Tb7 O30 C44 O29 -11.4(8) . . . . ?
Tb7 O30 C44 C45 165.4(7) . . . . ?
Tb7 O31 C46 O32 -9.3(7) . . . . ?
Tb7 O31 C46 C47 168.3(8) . . . . ?
Tb7 O32 C46 O31 10.3(8) . . . . ?
Tb7 O32 C46 C47 -167.2(8) . . . . ?
Tb7 O34 C49 O33 13.6(13) . . . . ?
Tb7 O34 C49 C48 -164.7(7) . . . . ?
Tb7 O35 C55 O36 106.4(8) . . . . ?
Tb7 O35 C55 C56 -77.9(9) . . . . ?
O15 C14 C15 C20 -15.1(11) . . . . ?
O15 C14 C15 C16 165.4(7) . . . . ?
O16 C20 C19 O17 -3.5(5) . . . . ?
O16 C20 C19 C18 179.8(5) . . . . ?
O17 C19 C18 C17 -176.4(6) . . . . ?
O27 C43 C41 O28 -7.7(5) . . . . ?
O27 C43 C41 C40 178.9(5) . . . . ?
O28 C41 C40 C39 -172.7(5) . . . . ?
O37 C28 C27 C26 177.8(5) . . . . ?
O37 C28 C27 C30 -6.9(7) . . . . ?
O37 C28 C29 O38 2.2(6) . . . . ?
O37 C28 C29 C24 -177.9(5) . . . . ?
N1 C33 C34 C35 -58.8(13) . . . . ?
N1 C36 C37 C38 162.1(7) . . . . ?
N1 C36 C37 C43 -19.1(10) . . . . ?
N2 C31 C32 C33 36.0(10) . . . . ?
C14 C15 C20 O16 0.7(7) . . . . ?
C14 C15 C20 C19 -179.5(6) . . . . ?
C14 C15 C16 C17 179.6(6) . . . . ?
C15 C20 C19 O17 176.7(5) . . . . ?
C15 C20 C19 C18 0.0 . . . . ?
C20 C15 C16 C17 0.0 . . . . ?
C20 C19 C18 C17 0.0 . . . . ?
C19 C18 C17 C16 0.0 . . . . ?
C18 C17 C16 C15 0.0 . . . . ?
C16 C15 C20 O16 -179.7(5) . . . . ?
C16 C15 C20 C19 0.0 . . . . ?
C21 O17 C19 C20 167.7(6) . . . . ?
C21 O17 C19 C18 -15.7(8) . . . . ?
C22 O38 C29 C28 168.8(8) . . . . ?
C22 O38 C29 C24 -11.1(10) . . . . ?
C28 C27 C26 C25 0.0 . . . . ?
C28 C27 C30 N2 -22.4(11) . . . . ?
C27 C28 C29 O38 -179.9(6) . . . . ?
C27 C28 C29 C24 0.0 . . . . ?
C27 C26 C25 C24 0.0 . . . . ?
C26 C27 C30 N2 153.0(7) . . . . ?
C26 C25 C24 C29 0.0 . . . . ?
C25 C24 C29 O38 179.9(6) . . . . ?
C25 C24 C29 C28 0.0 . . . . ?
C29 C28 C27 C26 0.0 . . . . ?
C29 C28 C27 C30 175.4(6) . . . . ?
C30 N2 C31 C32 92.6(9) . . . . ?
C30 C27 C26 C25 -175.5(6) . . . . ?
C31 N2 C30 C27 -178.3(7) . . . . ?
C31 C32 C33 N1 47.9(9) . . . . ?
C31 C32 C33 C34 178.3(8) . . . . ?
C32 C33 C34 C35 174.8(9) . . . . ?
C33 N1 C36 C37 174.7(7) . . . . ?
C36 N1 C33 C32 94.1(8) . . . . ?
C36 N1 C33 C34 -32.9(11) . . . . ?
C36 C37 C43 O27 2.4(6) . . . . ?
C36 C37 C43 C41 -178.8(6) . . . . ?
C39 C38 C37 C36 178.8(5) . . . . ?
C39 C38 C37 C43 0.0 . . . . ?
C38 C39 C40 C41 0.0 . . . . ?
C38 C37 C43 O27 -178.8(5) . . . . ?
C38 C37 C43 C41 0.0 . . . . ?
C37 C43 C41 O28 173.5(4) . . . . ?
C37 C43 C41 C40 0.0 . . . . ?
C43 C41 C40 C39 0.0 . . . . ?
C40 C39 C38 C37 0.0 . . . . ?
C42 O28 C41 C43 174.6(4) . . . . ?
C42 O28 C41 C40 -12.4(7) . . . . ?

loop_
_smtbx_masks_void_nr
_smtbx_masks_void_average_x
_smtbx_masks_void_average_y
_smtbx_masks_void_average_z
_smtbx_masks_void_volume
_smtbx_masks_void_count_electrons
_smtbx_masks_void_content
1 0.000 -0.088 -0.716 3411.3 1155.6 ?
2 0.250 0.107 0.190 26.3 0.0 ?
3 0.250 0.393 0.810 26.3 0.0 ?
4 0.250 0.607 0.310 26.3 0.0 ?
5 0.250 0.893 0.690 26.3 0.0 ?
6 0.500 -0.030 -0.549 3411.3 1155.6 ?
7 0.750 0.107 0.310 26.3 0.0 ?
8 0.750 0.393 0.690 26.3 0.0 ?
9 0.750 0.607 0.190 26.3 0.0 ?
10 0.750 0.893 0.810 26.3 0.0 ?
